data_1507205
loop_
_publ_author_name
'Ogura, Akihiro'
'Yamada, Kohei'
'Yokoshima, Satoshi'
'Fukuyama, Tohru'

_publ_section_title
;
 Total synthesis of (-)-anisatin.
;
_journal_issue 6
_journal_name_full 'Organic letters'
_journal_page_first 1632
_journal_page_last 1635
_journal_paper_doi 10.1021/ol300390k
_journal_volume 14
_journal_year 2012
_chemical_absolute_configuration ad
_chemical_formula_moiety 'C18 H22 O5'
_chemical_formula_sum 'C18 H22 O5'
_chemical_formula_weight 318.37
_space_group_IT_number 19
_symmetry_cell_setting orthorhombic
_symmetry_Int_Tables_number 19
_symmetry_space_group_name_Hall 'P 2ac 2ab'
_symmetry_space_group_name_H-M 'P 21 21 21'
_atom_sites_solution_hydrogens geom
_atom_sites_solution_primary direct
_atom_sites_solution_secondary difmap
_cell_angle_alpha 90.0000
_cell_angle_beta 90.0000
_cell_angle_gamma 90.0000
_cell_formula_units_Z 4
_cell_length_a 7.895(3)
_cell_length_b 12.619(5)
_cell_length_c 15.784(6)
_cell_measurement_reflns_used 1370
_cell_measurement_temperature 173
_cell_measurement_theta_max 55.39
_cell_measurement_theta_min 6.27
_cell_volume 1572.5(11)
_computing_cell_refinement 'RAPID AUTO'
_computing_data_collection 'RAPID AUTO (Rigaku, ????)'
_computing_data_reduction 'RAPID AUTO'
_computing_molecular_graphics 'CrystalStructure 4.0'
_computing_publication_material 'CrystalStructure 4.0 (Rigaku, 2010)'
_computing_structure_refinement 'SHELXL97 (Sheldrick, 2008)'
_computing_structure_solution 'Il Milione (Burla, et al., 2007)'
_diffrn_ambient_temperature 173
_diffrn_detector_area_resol_mean 10.000
_diffrn_measured_fraction_theta_full 0.999
_diffrn_measured_fraction_theta_max 0.999
_diffrn_measurement_device_type 'Rigaku R-AXIS RAPID'
_diffrn_measurement_method \w
_diffrn_radiation_type 'Cu K\a'
_diffrn_radiation_wavelength 1.54187
_diffrn_reflns_av_R_equivalents 0.0556
_diffrn_reflns_limit_h_max 9
_diffrn_reflns_limit_h_min -9
_diffrn_reflns_limit_k_max 15
_diffrn_reflns_limit_k_min -14
_diffrn_reflns_limit_l_max 18
_diffrn_reflns_limit_l_min -18
_diffrn_reflns_number 17579
_diffrn_reflns_theta_full 68.24
_diffrn_reflns_theta_max 68.23
_diffrn_standards_number 0
_exptl_absorpt_coefficient_mu 0.804
_exptl_absorpt_correction_T_max 0.865
_exptl_absorpt_correction_T_min 0.676
_exptl_absorpt_correction_type multi-scan
_exptl_absorpt_process_details 'ABSCOR (Rigaku, 1995)'
_exptl_crystal_colour colorless
_exptl_crystal_density_diffrn 1.345
_exptl_crystal_density_method 'not measured'
_exptl_crystal_description block
_exptl_crystal_F_000 680.00
_exptl_crystal_size_max 0.330
_exptl_crystal_size_mid 0.300
_exptl_crystal_size_min 0.180
_refine_diff_density_max 0.150
_refine_diff_density_min -0.120
_refine_ls_abs_structure_details 'Flack, H. D. (1983), Acta Cryst. A39, 876-881.  1207 Friedel Pairs'
_refine_ls_abs_structure_Flack 0.03(18)
_refine_ls_extinction_coef 0.0098(7)
_refine_ls_extinction_method SHELXL
_refine_ls_goodness_of_fit_ref 0.894
_refine_ls_hydrogen_treatment constr
_refine_ls_number_parameters 293
_refine_ls_number_reflns 2877
_refine_ls_number_restraints 0
_refine_ls_R_factor_gt 0.0340
_refine_ls_shift/su_max 0.001
_refine_ls_structure_factor_coef Fsqd
_refine_ls_weighting_details 'w = 1/[\s^2^(Fo^2^)+(0.0655P)^2^+0.0000P] where P=(Fo^2^+2Fc^2^)/3'
_refine_ls_weighting_scheme calc
_refine_ls_wR_factor_ref 0.0894
_reflns_number_gt 2551
_reflns_number_total 2877
_reflns_threshold_expression F^2^>2.0\s(F^2^)
_cod_data_source_file ol300390k_si_002.cif
_cod_data_source_block AO04395
_cod_original_cell_volume 1572.6(10)
_cod_database_code 1507205

loop_
_symmetry_equiv_pos_site_id
_symmetry_equiv_pos_as_xyz
1 +X,+Y,+Z
2 1/2+X,1/2-Y,-Z
3 -X,1/2+Y,1/2-Z
4 1/2-X,-Y,1/2+Z

loop_
_atom_site_label
_atom_site_type_symbol
_atom_site_fract_x
_atom_site_fract_y
_atom_site_fract_z
_atom_site_U_iso_or_equiv
_atom_site_adp_type
_atom_site_occupancy
_atom_site_symmetry_multiplicity
_atom_site_calc_flag
_atom_site_refinement_flags
O1 O 0.31463(15) 0.36846(9) 0.74034(7) 0.0315(3) Uani 1.0 4 d .
O2 O 0.10394(14) 0.26846(9) 0.80522(8) 0.0360(3) Uani 1.0 4 d .
O3 O 0.69343(16) 0.19889(10) 0.73704(10) 0.0480(4) Uani 1.0 4 d .
O4 O -0.09363(17) 0.56858(11) 0.96188(9) 0.0472(4) Uani 1.0 4 d .
O5 O 0.17837(19) 0.59425(12) 0.99729(8) 0.0530(4) Uani 1.0 4 d .
C1 C 0.1024(3) 0.46375(14) 0.89273(10) 0.0331(4) Uani 1.0 4 d .
C2 C 0.2590(2) 0.32080(14) 0.81764(10) 0.0299(4) Uani 1.0 4 d .
C3 C 0.2409(2) 0.40384(14) 0.88734(10) 0.0314(4) Uani 1.0 4 d .
C4 C 0.0729(3) 0.54821(15) 0.95560(11) 0.0376(4) Uani 1.0 4 d .
C5 C 0.1169(3) 0.18838(16) 0.73942(14) 0.0418(5) Uani 1.0 4 d .
C6 C 0.5605(2) 0.31387(15) 0.84328(11) 0.0332(4) Uani 1.0 4 d .
C7 C 0.4042(2) 0.24261(14) 0.84464(11) 0.0344(4) Uani 1.0 4 d .
C8 C 0.5527(2) 0.39398(15) 0.89852(11) 0.0357(5) Uani 1.0 4 d .
C9 C 0.6879(3) 0.30260(15) 0.77373(13) 0.0390(5) Uani 1.0 4 d .
C10 C 0.1981(3) 0.44024(16) 0.70028(13) 0.0382(5) Uani 1.0 4 d .
C11 C 0.3893(3) 0.39963(17) 0.94998(11) 0.0373(5) Uani 1.0 4 d .
C12 C 0.4172(3) 0.14487(15) 0.78621(14) 0.0417(5) Uani 1.0 4 d .
C13 C 0.3658(3) 0.21227(19) 0.93534(13) 0.0456(5) Uani 1.0 4 d .
C14 C 0.5289(3) 0.16507(17) 0.70990(15) 0.0455(5) Uani 1.0 4 d .
C15 C 0.3610(3) 0.29075(19) 0.99003(13) 0.0481(6) Uani 1.0 4 d .
C16 C 0.2397(3) 0.10258(16) 0.76528(17) 0.0467(5) Uani 1.0 4 d .
C17 C -0.1423(3) 0.6473(3) 1.02464(19) 0.0627(7) Uani 1.0 4 d .
C18 C -0.3253(3) 0.6329(2) 1.04386(15) 0.0507(6) Uani 1.0 4 d .
H1 H 0.0107 0.4494 0.8561 0.0341 Uiso 1.0 4 calc R
H5A H 0.1535 0.2244 0.6821 0.0301 Uiso 1.0 4 calc R
H5B H 0.0007 0.1609 0.7298 0.0593 Uiso 1.0 4 calc R
H8 H 0.6394 0.4539 0.9056 0.0386 Uiso 1.0 4 calc R
H9A H 0.8007 0.3194 0.7944 0.0467 Uiso 1.0 4 calc R
H9B H 0.6594 0.3561 0.7274 0.0463 Uiso 1.0 4 calc R
H10A H 0.0850 0.4109 0.7021 0.0561 Uiso 1.0 4 calc R
H10B H 0.2347 0.4439 0.6406 0.0699 Uiso 1.0 4 calc R
H10C H 0.1984 0.5085 0.7315 0.0309 Uiso 1.0 4 calc R
H11 H 0.3846 0.4643 0.9854 0.0371 Uiso 1.0 4 calc R
H12 H 0.4811 0.0927 0.8185 0.0545 Uiso 1.0 4 calc R
H13 H 0.3433 0.1379 0.9510 0.0602 Uiso 1.0 4 calc R
H14A H 0.5449 0.0955 0.6774 0.0394 Uiso 1.0 4 calc R
H14B H 0.4784 0.2200 0.6689 0.0533 Uiso 1.0 4 calc R
H15 H 0.3417 0.2808 1.0489 0.0577 Uiso 1.0 4 calc R
H16A H 0.2453 0.0503 0.7198 0.0492 Uiso 1.0 4 calc R
H16B H 0.1954 0.0693 0.8194 0.0544 Uiso 1.0 4 calc R
H17A H -0.1291 0.7133 0.9969 0.0936 Uiso 1.0 4 calc R
H17B H -0.0547 0.6422 1.0788 0.1425 Uiso 1.0 4 calc R
H18A H -0.3568 0.6872 1.0835 0.0515 Uiso 1.0 4 calc R
H18B H -0.3506 0.5585 1.0590 0.0736 Uiso 1.0 4 calc R
H18C H -0.4008 0.6427 0.9916 0.0837 Uiso 1.0 4 calc R

loop_
_atom_site_aniso_label
_atom_site_aniso_U_11
_atom_site_aniso_U_22
_atom_site_aniso_U_33
_atom_site_aniso_U_12
_atom_site_aniso_U_13
_atom_site_aniso_U_23
O1 0.0239(6) 0.0364(7) 0.0343(6) 0.0036(5) -0.0010(5) 0.0025(5)
O2 0.0189(6) 0.0367(7) 0.0526(7) -0.0018(5) -0.0004(6) -0.0062(6)
O3 0.0217(6) 0.0405(7) 0.0820(10) 0.0010(6) 0.0038(7) -0.0113(7)
O4 0.0310(7) 0.0520(9) 0.0586(8) -0.0006(6) 0.0057(6) -0.0239(7)
O5 0.0436(8) 0.0617(9) 0.0538(8) -0.0038(7) -0.0081(7) -0.0215(8)
C1 0.0251(8) 0.0396(10) 0.0347(9) -0.0015(8) -0.0010(7) -0.0042(8)
C2 0.0194(8) 0.0331(9) 0.0373(9) -0.0019(7) -0.0012(7) 0.0021(7)
C3 0.0257(8) 0.0366(10) 0.0319(9) -0.0063(8) 0.0001(7) 0.0038(8)
C4 0.0326(9) 0.0429(11) 0.0373(9) -0.0037(8) 0.0036(8) -0.0025(9)
C5 0.0235(9) 0.0375(10) 0.0643(13) -0.0034(8) -0.0021(9) -0.0137(10)
C6 0.0205(8) 0.0359(10) 0.0433(9) 0.0009(7) -0.0068(7) 0.0079(8)
C7 0.0195(8) 0.0343(9) 0.0495(9) -0.0019(7) -0.0010(8) 0.0082(8)
C8 0.0218(8) 0.0431(11) 0.0420(10) -0.0033(8) -0.0062(7) 0.0076(9)
C9 0.0225(9) 0.0365(10) 0.0579(12) -0.0026(8) 0.0004(8) -0.0003(9)
C10 0.0331(10) 0.0438(11) 0.0378(10) 0.0097(9) -0.0073(8) 0.0019(9)
C11 0.0262(9) 0.0504(12) 0.0352(9) -0.0025(8) -0.0034(8) 0.0036(9)
C12 0.0239(9) 0.0307(10) 0.0704(13) 0.0024(8) -0.0022(9) 0.0017(9)
C13 0.0332(10) 0.0478(13) 0.0558(12) -0.0032(9) -0.0037(9) 0.0220(10)
C14 0.0247(9) 0.0403(11) 0.0715(14) 0.0003(8) 0.0038(10) -0.0102(10)
C15 0.0353(11) 0.0680(14) 0.0411(10) -0.0033(10) -0.0014(8) 0.0211(10)
C16 0.0276(9) 0.0353(11) 0.0773(15) -0.0023(8) 0.0019(10) -0.0063(11)
C17 0.0516(15) 0.0623(16) 0.0744(16) -0.0062(12) 0.0235(12) -0.0359(14)
C18 0.0459(12) 0.0538(14) 0.0525(12) 0.0084(11) 0.0083(11) -0.0062(12)

loop_
_atom_type_symbol
_atom_type_description
_atom_type_scat_dispersion_real
_atom_type_scat_dispersion_imag
_atom_type_scat_source
C C 0.0181 0.0091
;
International Tables for Crystallography
(1992, Vol. C, Tables 4.2.6.8 and 6.1.1.4)
;
H H 0.0000 0.0000
;
International Tables for Crystallography
(1992, Vol. C, Table 6.1.1.4)
;
O O 0.0492 0.0322
;
International Tables for Crystallography
(1992, Vol. C, Tables 4.2.6.8 and 6.1.1.4)
;

loop_
_geom_angle_atom_site_label_1
_geom_angle_atom_site_label_2
_geom_angle_atom_site_label_3
_geom_angle
_geom_angle_publ_flag
C2 O1 C10 116.33(14) yes
C2 O2 C5 111.43(13) yes
C9 O3 C14 111.45(14) yes
C4 O4 C17 116.08(16) yes
C3 C1 C4 125.65(16) yes
O1 C2 O2 110.28(13) yes
O1 C2 C3 110.80(14) yes
O1 C2 C7 105.74(13) yes
O2 C2 C3 110.01(13) yes
O2 C2 C7 112.24(14) yes
C3 C2 C7 107.69(13) yes
C1 C3 C2 120.83(15) yes
C1 C3 C11 127.26(16) yes
C2 C3 C11 111.69(15) yes
O4 C4 O5 122.79(18) yes
O4 C4 C1 110.04(15) yes
O5 C4 C1 127.17(18) yes
O2 C5 C16 110.55(18) yes
C7 C6 C8 113.53(15) yes
C7 C6 C9 119.86(16) yes
C8 C6 C9 125.56(17) yes
C2 C7 C6 102.48(14) yes
C2 C7 C12 112.83(15) yes
C2 C7 C13 105.62(14) yes
C6 C7 C12 114.12(15) yes
C6 C7 C13 108.93(15) yes
C12 C7 C13 112.12(17) yes
C6 C8 C11 114.92(16) yes
O3 C9 C6 113.83(16) yes
C3 C11 C8 107.71(14) yes
C3 C11 C15 100.73(15) yes
C8 C11 C15 107.55(16) yes
C7 C12 C14 112.29(16) yes
C7 C12 C16 110.24(16) yes
C14 C12 C16 114.76(19) yes
C7 C13 C15 115.9(2) yes
O3 C14 C12 109.90(18) yes
C11 C15 C13 113.67(19) yes
C5 C16 C12 113.26(17) yes
O4 C17 C18 108.2(2) yes
C3 C1 H1 118.818 no
C4 C1 H1 115.404 no
O2 C5 H5A 109.469 no
O2 C5 H5B 106.658 no
C16 C5 H5A 111.471 no
C16 C5 H5B 112.608 no
H5A C5 H5B 105.858 no
C6 C8 H8 126.721 no
C11 C8 H8 118.135 no
O3 C9 H9A 107.889 no
O3 C9 H9B 108.726 no
C6 C9 H9A 110.454 no
C6 C9 H9B 108.368 no
H9A C9 H9B 107.368 no
O1 C10 H10A 109.648 no
O1 C10 H10B 105.195 no
O1 C10 H10C 109.064 no
H10A C10 H10B 108.473 no
H10A C10 H10C 108.679 no
H10B C10 H10C 115.653 no
C3 C11 H11 107.920 no
C8 C11 H11 111.748 no
C15 C11 H11 120.096 no
C7 C12 H12 105.179 no
C14 C12 H12 103.186 no
C16 C12 H12 110.538 no
C7 C13 H13 120.913 no
C15 C13 H13 123.177 no
O3 C14 H14A 107.053 no
O3 C14 H14B 109.786 no
C12 C14 H14A 109.037 no
C12 C14 H14B 112.840 no
H14A C14 H14B 108.037 no
C11 C15 H15 123.167 no
C13 C15 H15 123.167 no
C5 C16 H16A 108.359 no
C5 C16 H16B 107.635 no
C12 C16 H16A 110.605 no
C12 C16 H16B 106.134 no
H16A C16 H16B 110.810 no
O4 C17 H17A 104.850 no
O4 C17 H17B 108.841 no
C18 C17 H17A 108.016 no
C18 C17 H17B 116.406 no
H17A C17 H17B 109.926 no
C17 C18 H18A 107.287 no
C17 C18 H18B 111.206 no
C17 C18 H18C 112.690 no
H18A C18 H18B 117.892 no
H18A C18 H18C 106.652 no
H18B C18 H18C 101.050 no

loop_
_geom_bond_atom_site_label_1
_geom_bond_atom_site_label_2
_geom_bond_distance
_geom_bond_publ_flag
O1 C2 1.430(2) yes
O1 C10 1.438(3) yes
O2 C2 1.405(2) yes
O2 C5 1.453(3) yes
O3 C9 1.432(3) yes
O3 C14 1.433(3) yes
O4 C4 1.343(3) yes
O4 C17 1.455(4) yes
O5 C4 1.210(3) yes
C1 C3 1.332(3) yes
C1 C4 1.475(3) yes
C2 C3 1.526(3) yes
C2 C7 1.572(3) yes
C3 C11 1.534(3) yes
C5 C16 1.510(3) yes
C6 C7 1.527(3) yes
C6 C8 1.336(3) yes
C6 C9 1.496(3) yes
C7 C12 1.543(3) yes
C7 C13 1.513(3) yes
C8 C11 1.526(3) yes
C11 C15 1.529(4) yes
C12 C14 1.515(3) yes
C12 C16 1.535(3) yes
C13 C15 1.314(4) yes
C17 C18 1.487(4) yes
C1 H1 0.944 no
C5 H5A 1.054 no
C5 H5B 0.993 no
C8 H8 1.026 no
C9 H9A 0.972 no
C9 H9B 1.021 no
C10 H10A 0.967 no
C10 H10B 0.987 no
C10 H10C 0.992 no
C11 H11 0.990 no
C12 H12 0.974 no
C13 H13 0.987 no
C14 H14A 1.024 no
C14 H14B 1.028 no
C15 H15 0.950 no
C16 H16A 0.977 no
C16 H16B 1.014 no
C17 H17A 0.947 no
C17 H17B 1.101 no
C18 H18A 0.960 no
C18 H18B 0.989 no
C18 H18C 1.026 no

loop_
_geom_contact_atom_site_label_1
_geom_contact_atom_site_label_2
_geom_contact_distance
_geom_contact_publ_flag
_geom_contact_site_symmetry_2
O1 C1 3.168(3) no .
O1 C5 2.757(3) no .
O1 C6 2.623(2) no .
O1 C8 3.142(3) no .
O1 C9 3.107(3) no .
O1 C11 3.384(3) no .
O1 C12 3.023(3) no .
O1 C14 3.111(3) no .
O1 C16 3.430(3) no .
O2 C1 2.825(3) no .
O2 C10 2.828(3) no .
O2 C12 2.939(3) no .
O2 C13 2.999(3) no .
O2 C15 3.565(3) no .
O3 C7 2.899(3) no .
O4 C3 3.561(3) no .
O5 C3 3.005(3) no .
O5 C11 3.060(3) no .
O5 C17 2.654(3) no .
C1 C10 3.144(3) no .
C1 C15 3.360(3) no .
C2 C8 2.804(3) no .
C2 C9 3.465(3) no .
C2 C14 3.361(3) no .
C2 C15 2.863(3) no .
C2 C16 2.879(3) no .
C3 C6 2.853(3) no .
C3 C10 3.007(3) no .
C3 C13 2.719(3) no .
C4 C11 3.124(3) no .
C5 C7 2.893(3) no .
C5 C10 3.301(3) no .
C5 C14 3.299(3) no .
C6 C14 2.832(3) no .
C6 C15 2.816(3) no .
C7 C11 2.589(3) no .
C8 C13 2.788(3) no .
C9 C12 2.928(3) no .
C13 C16 3.180(4) no .
O2 O3 3.526(2) no 1_455
O2 C9 3.350(3) no 1_455
O3 O2 3.526(2) no 1_655
O3 C5 3.347(3) no 1_655
O3 C10 3.517(3) no 3_646
O4 C5 3.523(3) no 3_556
O5 C10 3.377(3) no 4_565
O5 C17 3.572(4) no 2_567
O5 C18 3.505(4) no 2_567
C5 O3 3.347(3) no 1_455
C5 O4 3.523(3) no 3_546
C9 O2 3.350(3) no 1_655
C10 O3 3.517(3) no 3_656
C10 O5 3.377(3) no 4_564
C17 O5 3.572(4) no 2_467
C18 O5 3.505(4) no 2_467
O1 H1 3.1847 no .
O1 H5A 2.4016 no .
O1 H9B 2.7346 no .
O1 H14B 2.5405 no .
O2 H1 2.5305 no .
O2 H10A 2.4291 no .
O2 H10B 3.5668 no .
O2 H10C 3.3291 no .
O2 H13 3.4031 no .
O2 H16A 3.2632 no .
O2 H16B 2.6244 no .
O3 H12 2.5020 no .
O4 H1 2.3928 no .
O4 H18A 3.1997 no .
O4 H18B 2.5459 no .
O4 H18C 2.6414 no .
O5 H1 3.1711 no .
O5 H11 2.3188 no .
O5 H17A 2.8549 no .
O5 H17B 2.3254 no .
C1 H10A 3.0849 no .
C1 H10C 2.7146 no .
C1 H11 2.6657 no .
C2 H1 2.6164 no .
C2 H5A 2.5984 no .
C2 H5B 3.1863 no .
C2 H9B 3.4967 no .
C2 H10A 2.5501 no .
C2 H10B 3.2035 no .
C2 H10C 2.7723 no .
C2 H11 3.3582 no .
C2 H12 3.3711 no .
C2 H13 3.1942 no .
C2 H14B 3.1830 no .
C2 H16B 3.2132 no .
C3 H8 3.2216 no .
C3 H10A 3.1734 no .
C3 H10C 2.8118 no .
C3 H13 3.5956 no .
C3 H15 3.0901 no .
C4 H11 2.7205 no .
C4 H17A 2.7034 no .
C4 H17B 2.4907 no .
C5 H10A 2.8798 no .
C5 H12 3.3594 no .
C5 H14B 3.0893 no .
C6 H11 3.2504 no .
C6 H12 2.8873 no .
C6 H13 3.2807 no .
C6 H14B 3.0655 no .
C7 H5A 3.2490 no .
C7 H8 3.3882 no .
C7 H9A 3.3716 no .
C7 H9B 3.0886 no .
C7 H11 3.5760 no .
C7 H14A 3.4130 no .
C7 H14B 2.8492 no .
C7 H15 3.2969 no .
C7 H16A 3.3691 no .
C7 H16B 2.7676 no .
C8 H9A 2.7243 no .
C8 H9B 2.8703 no .
C8 H15 3.2326 no .
C9 H8 2.8502 no .
C9 H12 3.1911 no .
C9 H14A 3.2275 no .
C9 H14B 2.5612 no .
C10 H1 2.8728 no .
C10 H5A 2.7609 no .
C10 H14B 3.5876 no .
C11 H1 3.3943 no .
C11 H13 3.3231 no .
C12 H5A 2.8362 no .
C12 H5B 3.4127 no .
C12 H9B 3.4098 no .
C12 H13 2.6669 no .
C13 H11 3.2804 no .
C13 H12 2.5508 no .
C13 H16B 2.9009 no .
C14 H5A 3.0883 no .
C14 H9A 3.1900 no .
C14 H9B 2.6361 no .
C14 H16A 2.6711 no .
C14 H16B 3.3732 no .
C15 H8 3.2929 no .
C16 H13 3.0756 no .
C16 H14A 2.7815 no .
C16 H14B 2.8390 no .
H1 H10A 2.5477 no .
H1 H10C 2.5730 no .
H1 H11 3.5938 no .
H5A H10A 2.4347 no .
H5A H10B 2.9172 no .
H5A H14A 3.4926 no .
H5A H14B 2.5743 no .
H5A H16A 2.3898 no .
H5A H16B 2.9393 no .
H5B H10A 3.2537 no .
H5B H16A 2.3889 no .
H5B H16B 2.3869 no .
H8 H9A 2.7540 no .
H8 H9B 3.0764 no .
H8 H11 2.3769 no .
H9A H14B 3.4597 no .
H9B H14A 3.5002 no .
H9B H14B 2.4172 no .
H10B H14B 3.4482 no .
H11 H15 2.5459 no .
H12 H13 2.4251 no .
H12 H14A 2.2843 no .
H12 H14B 2.8560 no .
H12 H16A 2.4865 no .
H12 H16B 2.2753 no .
H13 H15 2.3748 no .
H13 H16B 2.5354 no .
H14A H16A 2.5231 no .
H14A H16B 3.5701 no .
H14B H16A 2.9356 no .
H17A H18A 2.2825 no .
H17A H18B 2.7999 no .
H17A H18C 2.3247 no .
H17B H18A 2.4528 no .
H17B H18B 2.5834 no .
H17B H18C 3.0601 no .
O1 H12 3.3866 no 3_656
O1 H14A 3.3361 no 3_656
O1 H17B 3.1800 no 4_564
O2 H9A 2.4848 no 1_455
O2 H15 3.1581 no 2_457
O3 H5B 2.4753 no 1_655
O3 H10C 2.5983 no 3_646
O3 H15 3.5850 no 2_557
O3 H17B 3.3850 no 4_564
O3 H18A 3.0998 no 4_564
O4 H5A 3.0419 no 3_556
O4 H5B 3.3245 no 3_556
O4 H8 2.7073 no 1_455
O4 H13 2.9878 no 2_457
O4 H16A 3.1156 no 3_556
O5 H10B 2.4118 no 4_565
O5 H14A 3.5179 no 3_656
O5 H17A 2.8665 no 2_567
O5 H18A 3.0514 no 2_567
O5 H18C 3.3795 no 1_655
O5 H18C 3.3825 no 2_567
C1 H5B 3.2548 no 3_556
C1 H9A 3.3768 no 1_455
C1 H13 3.4517 no 2_457
C1 H14A 3.4273 no 3_656
C1 H16A 3.4471 no 3_556
C3 H14A 3.1236 no 3_656
C4 H5A 3.5863 no 3_556
C4 H5B 3.3054 no 3_556
C4 H10B 3.2926 no 4_565
C4 H13 3.3126 no 2_457
C4 H18A 3.4411 no 2_567
C5 H1 3.5189 no 3_546
C5 H9A 3.1177 no 1_455
C5 H10C 3.4007 no 3_546
C5 H18A 3.5702 no 4_464
C6 H15 3.0419 no 2_557
C6 H16A 3.4984 no 3_656
C8 H13 3.3270 no 2_557
C8 H14A 2.9151 no 3_656
C8 H15 3.2801 no 2_557
C8 H16A 3.1491 no 3_656
C8 H18B 3.3625 no 1_655
C8 H18C 3.4846 no 1_655
C9 H1 3.4089 no 1_655
C9 H5B 3.1265 no 1_655
C9 H15 3.2278 no 2_557
C9 H16A 3.1711 no 3_656
C9 H17B 3.3254 no 4_564
C9 H18A 3.2886 no 4_564
C10 H5B 3.3811 no 3_556
C10 H12 3.1943 no 3_656
C10 H14A 3.4190 no 3_656
C10 H16B 3.5214 no 3_556
C10 H17B 3.5621 no 4_564
C10 H18B 3.5357 no 4_464
C11 H14A 3.2285 no 3_656
C11 H18B 3.3462 no 1_655
C11 H18C 3.5478 no 1_655
C12 H10C 3.5006 no 3_646
C14 H8 3.4918 no 3_646
C14 H10C 3.0656 no 3_646
C14 H17B 3.1994 no 4_564
C14 H18C 3.3486 no 3_546
C16 H1 3.3641 no 3_546
C16 H8 3.4218 no 3_646
C16 H9B 3.2129 no 3_646
C16 H10A 3.5626 no 3_546
C16 H18B 3.5116 no 2_557
C17 H5A 3.4057 no 3_556
C17 H8 3.5299 no 1_455
C17 H9B 3.2027 no 4_565
C17 H14B 3.1089 no 4_565
C17 H18A 3.5152 no 2_567
C17 H18C 3.2747 no 2_567
C18 H8 3.1531 no 1_455
C18 H9B 3.1814 no 4_565
C18 H10A 3.2786 no 4_465
C18 H11 3.2592 no 1_455
C18 H16B 3.3460 no 2_457
C18 H17A 3.1519 no 2_467
H1 C5 3.5189 no 3_556
H1 C9 3.4089 no 1_455
H1 C16 3.3641 no 3_556
H1 H5B 2.9949 no 3_556
H1 H8 3.0349 no 1_455
H1 H9A 2.5284 no 1_455
H1 H13 3.4971 no 2_457
H1 H15 3.5308 no 2_457
H1 H16A 2.6722 no 3_556
H1 H16B 3.5511 no 3_556
H5A O4 3.0419 no 3_546
H5A C4 3.5863 no 3_546
H5A C17 3.4057 no 3_546
H5A H9A 3.5127 no 1_455
H5A H17A 2.8340 no 3_546
H5A H18A 3.0257 no 4_464
H5A H18C 3.5193 no 3_546
H5B O3 2.4753 no 1_455
H5B O4 3.3245 no 3_546
H5B C1 3.2548 no 3_546
H5B C4 3.3054 no 3_546
H5B C9 3.1265 no 1_455
H5B C10 3.3811 no 3_546
H5B H1 2.9949 no 3_546
H5B H9A 2.7443 no 1_455
H5B H10A 3.4009 no 3_546
H5B H10C 2.5579 no 3_546
H5B H18A 3.2102 no 4_464
H8 O4 2.7073 no 1_655
H8 C14 3.4918 no 3_656
H8 C16 3.4218 no 3_656
H8 C17 3.5299 no 1_655
H8 C18 3.1531 no 1_655
H8 H1 3.0349 no 1_655
H8 H13 3.0094 no 2_557
H8 H14A 2.6509 no 3_656
H8 H15 3.4401 no 2_557
H8 H16A 2.4947 no 3_656
H8 H18B 2.7585 no 1_655
H8 H18C 2.7604 no 1_655
H9A O2 2.4848 no 1_655
H9A C1 3.3768 no 1_655
H9A C5 3.1177 no 1_655
H9A H1 2.5284 no 1_655
H9A H5A 3.5127 no 1_655
H9A H5B 2.7443 no 1_655
H9A H10A 2.9144 no 1_655
H9A H15 2.7964 no 2_557
H9A H16A 2.9446 no 3_656
H9A H18A 3.3598 no 4_564
H9B C16 3.2129 no 3_656
H9B C17 3.2027 no 4_564
H9B C18 3.1814 no 4_564
H9B H10A 3.4536 no 1_655
H9B H12 3.2665 no 3_656
H9B H16A 2.6956 no 3_656
H9B H16B 3.0162 no 3_656
H9B H17B 2.4865 no 4_564
H9B H18A 2.8080 no 4_564
H9B H18B 3.2407 no 4_564
H10A C16 3.5626 no 3_556
H10A C18 3.2786 no 4_464
H10A H5B 3.4009 no 3_556
H10A H9A 2.9144 no 1_455
H10A H9B 3.4536 no 1_455
H10A H16A 3.3792 no 3_556
H10A H16B 3.0024 no 3_556
H10A H18A 2.8783 no 4_464
H10A H18B 2.9460 no 4_464
H10B O5 2.4118 no 4_564
H10B C4 3.2926 no 4_564
H10B H11 2.8678 no 4_564
H10B H12 2.9960 no 3_656
H10B H17B 2.9182 no 4_564
H10B H18A 3.5284 no 4_464
H10B H18B 3.2947 no 4_464
H10C O3 2.5983 no 3_656
H10C C5 3.4007 no 3_556
H10C C12 3.5006 no 3_656
H10C C14 3.0656 no 3_656
H10C H5B 2.5579 no 3_556
H10C H12 2.8556 no 3_656
H10C H14A 2.7176 no 3_656
H10C H16B 3.3017 no 3_556
H11 C18 3.2592 no 1_655
H11 H10B 2.8678 no 4_565
H11 H14A 3.1077 no 3_656
H11 H18B 2.6704 no 1_655
H11 H18C 2.8193 no 1_655
H12 O1 3.3866 no 3_646
H12 C10 3.1943 no 3_646
H12 H9B 3.2665 no 3_646
H12 H10B 2.9960 no 3_646
H12 H10C 2.8556 no 3_646
H12 H17B 3.3906 no 2_557
H13 O4 2.9878 no 2_557
H13 C1 3.4517 no 2_557
H13 C4 3.3126 no 2_557
H13 C8 3.3270 no 2_457
H13 H1 3.4971 no 2_557
H13 H8 3.0094 no 2_457
H13 H18B 2.9165 no 2_557
H14A O1 3.3361 no 3_646
H14A O5 3.5179 no 3_646
H14A C1 3.4273 no 3_646
H14A C3 3.1236 no 3_646
H14A C8 2.9151 no 3_646
H14A C10 3.4190 no 3_646
H14A C11 3.2285 no 3_646
H14A H8 2.6509 no 3_646
H14A H10C 2.7176 no 3_646
H14A H11 3.1077 no 3_646
H14A H18C 2.9592 no 3_546
H14B C17 3.1089 no 4_564
H14B H17A 3.0820 no 4_564
H14B H17B 2.3257 no 4_564
H14B H18A 3.4810 no 4_564
H14B H18C 2.7826 no 3_546
H15 O2 3.1581 no 2_557
H15 O3 3.5850 no 2_457
H15 C6 3.0419 no 2_457
H15 C8 3.2801 no 2_457
H15 C9 3.2278 no 2_457
H15 H1 3.5308 no 2_557
H15 H8 3.4401 no 2_457
H15 H9A 2.7964 no 2_457
H16A O4 3.1156 no 3_546
H16A C1 3.4471 no 3_546
H16A C6 3.4984 no 3_646
H16A C8 3.1491 no 3_646
H16A C9 3.1711 no 3_646
H16A H1 2.6722 no 3_546
H16A H8 2.4947 no 3_646
H16A H9A 2.9446 no 3_646
H16A H9B 2.6956 no 3_646
H16A H10A 3.3792 no 3_546
H16B C10 3.5214 no 3_546
H16B C18 3.3460 no 2_557
H16B H1 3.5511 no 3_546
H16B H9B 3.0162 no 3_646
H16B H10A 3.0024 no 3_546
H16B H10C 3.3017 no 3_546
H16B H18B 2.5333 no 2_557
H17A O5 2.8665 no 2_467
H17A C18 3.1519 no 2_567
H17A H5A 2.8340 no 3_556
H17A H14B 3.0820 no 4_565
H17A H18A 2.7939 no 2_567
H17A H18C 2.5657 no 2_567
H17B O1 3.1800 no 4_565
H17B O3 3.3850 no 4_565
H17B C9 3.3254 no 4_565
H17B C10 3.5621 no 4_565
H17B C14 3.1994 no 4_565
H17B H9B 2.4865 no 4_565
H17B H10B 2.9182 no 4_565
H17B H12 3.3906 no 2_457
H17B H14B 2.3257 no 4_565
H17B H18C 3.1739 no 2_567
H18A O3 3.0998 no 4_565
H18A O5 3.0514 no 2_467
H18A C4 3.4411 no 2_467
H18A C5 3.5702 no 4_465
H18A C9 3.2886 no 4_565
H18A C17 3.5152 no 2_467
H18A H5A 3.0257 no 4_465
H18A H5B 3.2102 no 4_465
H18A H9A 3.3598 no 4_565
H18A H9B 2.8080 no 4_565
H18A H10A 2.8783 no 4_465
H18A H10B 3.5284 no 4_465
H18A H14B 3.4810 no 4_565
H18A H17A 2.7939 no 2_467
H18B C8 3.3625 no 1_455
H18B C10 3.5357 no 4_465
H18B C11 3.3462 no 1_455
H18B C16 3.5116 no 2_457
H18B H8 2.7585 no 1_455
H18B H9B 3.2407 no 4_565
H18B H10A 2.9460 no 4_465
H18B H10B 3.2947 no 4_465
H18B H11 2.6704 no 1_455
H18B H13 2.9165 no 2_457
H18B H16B 2.5333 no 2_457
H18C O5 3.3795 no 1_455
H18C O5 3.3825 no 2_467
H18C C8 3.4846 no 1_455
H18C C11 3.5478 no 1_455
H18C C14 3.3486 no 3_556
H18C C17 3.2747 no 2_467
H18C H5A 3.5193 no 3_556
H18C H8 2.7604 no 1_455
H18C H11 2.8193 no 1_455
H18C H14A 2.9592 no 3_556
H18C H14B 2.7826 no 3_556
H18C H17A 2.5657 no 2_467
H18C H17B 3.1739 no 2_467

loop_
_geom_torsion_atom_site_label_1
_geom_torsion_atom_site_label_2
_geom_torsion_atom_site_label_3
_geom_torsion_atom_site_label_4
_geom_torsion
_geom_torsion_publ_flag
C10 O1 C2 O2 55.46(18) no
C10 O1 C2 C3 -66.59(16) no
C10 O1 C2 C7 177.01(12) no
C2 O2 C5 C16 63.54(17) no
C5 O2 C2 O1 57.75(17) no
C5 O2 C2 C3 -179.74(13) no
C5 O2 C2 C7 -59.86(16) no
C9 O3 C14 C12 -69.26(19) no
C14 O3 C9 C6 53.2(2) no
C4 O4 C17 C18 -160.64(16) no
C17 O4 C4 O5 -2.3(3) no
C17 O4 C4 C1 177.33(17) no
C3 C1 C4 O4 -159.93(16) no
C3 C1 C4 O5 19.6(3) no
C4 C1 C3 C2 -178.19(14) no
C4 C1 C3 C11 7.7(3) no
O1 C2 C3 C1 81.84(18) no
O1 C2 C3 C11 -103.22(14) no
O1 C2 C7 C6 52.91(15) no
O1 C2 C7 C12 -70.28(16) no
O1 C2 C7 C13 166.91(11) no
O2 C2 C3 C1 -40.4(2) no
O2 C2 C3 C11 134.57(13) no
O2 C2 C7 C6 173.19(12) no
O2 C2 C7 C12 50.01(17) no
O2 C2 C7 C13 -72.81(15) no
C3 C2 C7 C6 -65.59(15) no
C3 C2 C7 C12 171.23(12) no
C3 C2 C7 C13 48.41(16) no
C7 C2 C3 C1 -162.96(13) no
C7 C2 C3 C11 11.97(17) no
C1 C3 C11 C8 -138.77(18) no
C1 C3 C11 C15 108.7(2) no
C2 C3 C11 C8 46.70(19) no
C2 C3 C11 C15 -65.80(16) no
O2 C5 C16 C12 -56.9(3) no
C7 C6 C8 C11 -1.3(3) no
C8 C6 C7 C2 62.18(18) no
C8 C6 C7 C12 -175.51(14) no
C8 C6 C7 C13 -49.38(19) no
C7 C6 C9 O3 -26.6(3) no
C9 C6 C7 C2 -106.74(17) no
C9 C6 C7 C12 15.6(3) no
C9 C6 C7 C13 141.70(15) no
C8 C6 C9 O3 165.90(16) no
C9 C6 C8 C11 166.89(15) no
C2 C7 C12 C14 87.07(17) no
C2 C7 C12 C16 -42.24(19) no
C2 C7 C13 C15 -59.96(18) no
C6 C7 C12 C14 -29.4(2) no
C6 C7 C12 C16 -158.69(14) no
C6 C7 C13 C15 49.5(2) no
C12 C7 C13 C15 176.77(14) no
C13 C7 C12 C14 -153.82(14) no
C13 C7 C12 C16 76.87(18) no
C6 C8 C11 C3 -55.7(2) no
C6 C8 C11 C15 52.16(19) no
C3 C11 C15 C13 60.01(18) no
C8 C11 C15 C13 -52.61(19) no
C7 C12 C14 O3 56.1(2) no
C7 C12 C16 C5 46.7(3) no
C14 C12 C16 C5 -81.2(3) no
C16 C12 C14 O3 -177.00(15) no
C7 C13 C15 C11 2.1(3) no

loop_
_cod_related_entry_id
_cod_related_entry_code
_cod_related_entry_database
1 30651810 ChemSpider
